data_7210891
loop_
_publ_author_name
'Liu, Gui-lei'
'Li, Hui'

_publ_section_title
;
 Auxiliary ligand-controlled supramolecular assembly of three Cd(ii)
 coordination polymers based on a (E)-3-(quinolin-4-yl) acrylic acid:
 syntheses, structures and photoluminescent properties
;
_journal_issue 34
_journal_name_full CrystEngComm
_journal_page_first 6870
_journal_paper_doi 10.1039/c3ce40864g
_journal_volume 15
_journal_year 2013
_chemical_formula_sum 'C24 H18 Cd N2 O5'
_chemical_formula_weight 526.80
_chemical_name_systematic
;
?
;
_space_group_IT_number 14
_symmetry_cell_setting monoclinic
_symmetry_space_group_name_Hall '-P 2ybc'
_symmetry_space_group_name_H-M 'P 1 21/c 1'
_atom_sites_solution_hydrogens geom
_atom_sites_solution_primary direct
_atom_sites_solution_secondary difmap
_audit_creation_method SHELXL-97
_cell_angle_alpha 90.00
_cell_angle_beta 92.8770(10)
_cell_angle_gamma 90.00
_cell_formula_units_Z 4
_cell_length_a 15.5371(6)
_cell_length_b 15.4888(6)
_cell_length_c 9.0606(4)
_cell_measurement_temperature 296(2)
_cell_volume 2177.69(15)
_computing_cell_refinement 'Bruker SMART'
_computing_data_collection 'Bruker SMART'
_computing_data_reduction 'Bruker SAINT'
_computing_molecular_graphics 'Bruker SHELXTL'
_computing_publication_material 'Bruker SHELXTL'
_computing_structure_refinement 'SHELXL-97 (Sheldrick, 1997)'
_computing_structure_solution 'SHELXS-97 (Sheldrick, 1990)'
_diffrn_ambient_temperature 296(2)
_diffrn_measured_fraction_theta_full 0.973
_diffrn_measured_fraction_theta_max 0.973
_diffrn_measurement_device_type 'CCD area detector'
_diffrn_measurement_method 'phi and omega scans'
_diffrn_radiation_monochromator graphite
_diffrn_radiation_source 'fine-focus sealed tube'
_diffrn_radiation_type MoK\a
_diffrn_radiation_wavelength 0.71073
_diffrn_reflns_av_R_equivalents 0.0309
_diffrn_reflns_av_sigmaI/netI 0.0241
_diffrn_reflns_limit_h_max 20
_diffrn_reflns_limit_h_min -18
_diffrn_reflns_limit_k_max 20
_diffrn_reflns_limit_k_min -20
_diffrn_reflns_limit_l_max 12
_diffrn_reflns_limit_l_min -11
_diffrn_reflns_number 29055
_diffrn_reflns_theta_full 28.31
_diffrn_reflns_theta_max 28.31
_diffrn_reflns_theta_min 2.61
_exptl_absorpt_coefficient_mu 1.041
_exptl_absorpt_correction_T_max 0.7384
_exptl_absorpt_correction_T_min 0.6459
_exptl_absorpt_correction_type none
_exptl_crystal_colour colorless
_exptl_crystal_density_diffrn 1.607
_exptl_crystal_density_method 'not measured'
_exptl_crystal_description block
_exptl_crystal_F_000 1056
_exptl_crystal_size_max 0.46
_exptl_crystal_size_mid 0.44
_exptl_crystal_size_min 0.31
_refine_diff_density_max 0.466
_refine_diff_density_min -0.383
_refine_diff_density_rms 0.056
_refine_ls_extinction_method none
_refine_ls_goodness_of_fit_ref 1.029
_refine_ls_hydrogen_treatment mixed
_refine_ls_matrix_type full
_refine_ls_number_parameters 297
_refine_ls_number_reflns 5277
_refine_ls_number_restraints 0
_refine_ls_restrained_S_all 1.029
_refine_ls_R_factor_all 0.0332
_refine_ls_R_factor_gt 0.0236
_refine_ls_shift/su_max 0.001
_refine_ls_shift/su_mean 0.000
_refine_ls_structure_factor_coef Fsqd
_refine_ls_weighting_details 'calc w=1/[\s^2^(Fo^2^)+(0.0223P)^2^+0.9222P] where P=(Fo^2^+2Fc^2^)/3'
_refine_ls_weighting_scheme calc
_refine_ls_wR_factor_gt 0.0506
_refine_ls_wR_factor_ref 0.0554
_reflns_number_gt 4397
_reflns_number_total 5277
_reflns_threshold_expression >2sigma(I)
_cod_data_source_file c3ce40864g.txt
_cod_data_source_block lgl18
_cod_depositor_comments
;
The following automatic conversions were performed:

'_symmetry_cell_setting' value 'Monoclinic' changed to 'monoclinic'
according to /home/saulius/struct/CIF-dictionaries/cif_core.dic
dictionary named 'cif_core.dic' version 2.4.2 from 2011-04-26.

Automatic conversion script
Id: cif_fix_values 1891 2012-01-12 08:04:46Z andrius 
;
_cod_original_sg_symbol_H-M P2(1)/c
_cod_database_code 7210891

loop_
_symmetry_equiv_pos_as_xyz
'x, y, z'
'-x, y+1/2, -z+1/2'
'-x, -y, -z'
'x, -y-1/2, z-1/2'

loop_
_atom_site_label
_atom_site_type_symbol
_atom_site_fract_x
_atom_site_fract_y
_atom_site_fract_z
_atom_site_U_iso_or_equiv
_atom_site_adp_type
_atom_site_occupancy
_atom_site_symmetry_multiplicity
_atom_site_calc_flag
_atom_site_refinement_flags
Cd1 Cd 0.284619(9) 0.205542(8) 0.431667(14) 0.03037(5) Uani 1 1 d .
O5 O 0.16066(11) 0.26186(11) 0.3364(2) 0.0463(4) Uani 1 1 d .
O3 O 0.34561(10) 0.33752(9) 0.45974(15) 0.0449(4) Uani 1 1 d .
N2 N 0.41476(11) 0.14769(10) 0.54511(18) 0.0364(4) Uani 1 1 d .
C23 C 0.34694(12) 0.35594(12) 0.5951(2) 0.0326(4) Uani 1 1 d .
O1 O 0.20692(10) 0.05580(10) 0.41105(16) 0.0478(4) Uani 1 1 d .
C15 C 0.54564(13) 0.04366(12) 0.6830(2) 0.0340(4) Uani 1 1 d .
O2 O 0.20478(9) 0.14101(9) 0.60430(16) 0.0449(4) Uani 1 1 d .
O4 O 0.30691(9) 0.18655(9) 0.18633(15) 0.0407(3) Uani 1 1 d .
C17 C 0.56511(12) 0.09927(12) 0.5634(2) 0.0341(4) Uani 1 1 d .
C22 C 0.49760(13) 0.15053(12) 0.4976(2) 0.0363(4) Uani 1 1 d .
C4 C 0.06757(14) -0.05293(13) 0.8366(2) 0.0414(5) Uani 1 1 d .
C1 C 0.18254(13) 0.07285(13) 0.5358(2) 0.0372(4) Uani 1 1 d .
C24 C 0.40327(14) 0.42934(14) 0.6431(2) 0.0432(5) Uani 1 1 d .
H24 H 0.4507 0.4407 0.5876 0.052 Uiso 1 1 calc R
C16 C 0.60825(13) -0.02045(12) 0.7428(2) 0.0353(4) Uani 1 1 d .
H16 H 0.6599 -0.0257 0.6962 0.042 Uiso 1 1 calc R
C21 C 0.51502(16) 0.20475(14) 0.3778(3) 0.0511(6) Uani 1 1 d .
H21 H 0.4713 0.2388 0.3348 0.061 Uiso 1 1 calc R
C20 C 0.59512(17) 0.20759(18) 0.3248(3) 0.0692(8) Uani 1 1 d .
H20 H 0.6057 0.2435 0.2455 0.083 Uiso 1 1 calc R
N1 N -0.04247(13) -0.15863(13) 0.9950(2) 0.0500(5) Uani 1 1 d .
C3 C 0.12219(14) 0.00649(14) 0.7550(2) 0.0432(5) Uani 1 1 d .
H3 H 0.1566 0.0448 0.8107 0.052 Uiso 1 1 calc R
C5 C -0.01709(14) -0.06402(15) 0.7938(2) 0.0474(5) Uani 1 1 d .
H5 H -0.0400 -0.0361 0.7098 0.057 Uiso 1 1 calc R
C14 C 0.46382(14) 0.04760(14) 0.7314(2) 0.0417(5) Uani 1 1 d .
H14 H 0.4497 0.0151 0.8131 0.050 Uiso 1 1 calc R
C7 C 0.04253(15) -0.14967(14) 1.0410(2) 0.0465(5) Uani 1 1 d .
C12 C 0.10042(14) -0.09741(13) 0.9647(2) 0.0418(5) Uani 1 1 d .
C18 C 0.64770(14) 0.10477(14) 0.5047(3) 0.0465(5) Uani 1 1 d .
H18 H 0.6928 0.0720 0.5465 0.056 Uiso 1 1 calc R
C13 C 0.40115(14) 0.09951(13) 0.6606(2) 0.0403(5) Uani 1 1 d .
H13 H 0.3464 0.1000 0.6975 0.048 Uiso 1 1 calc R
C8 C 0.0727(2) -0.19360(18) 1.1707(3) 0.0700(8) Uani 1 1 d .
H8 H 0.0351 -0.2281 1.2214 0.084 Uiso 1 1 calc R
C6 C -0.06984(15) -0.11743(15) 0.8761(3) 0.0497(6) Uani 1 1 d .
H6 H -0.1273 -0.1237 0.8442 0.060 Uiso 1 1 calc R
C19 C 0.66200(16) 0.15722(18) 0.3881(3) 0.0652(7) Uani 1 1 d .
H19 H 0.7165 0.1596 0.3502 0.078 Uiso 1 1 calc R
C2 C 0.12649(14) 0.01005(14) 0.6112(2) 0.0431(5) Uani 1 1 d .
H2 H 0.0932 -0.0282 0.5535 0.052 Uiso 1 1 calc R
C11 C 0.18682(16) -0.09198(17) 1.0205(3) 0.0592(6) Uani 1 1 d .
H11 H 0.2260 -0.0584 0.9716 0.071 Uiso 1 1 calc R
C10 C 0.21329(19) -0.1355(2) 1.1456(4) 0.0787(9) Uani 1 1 d .
H10 H 0.2704 -0.1316 1.1808 0.094 Uiso 1 1 calc R
C9 C 0.1553(2) -0.1859(2) 1.2211(4) 0.0856(10) Uani 1 1 d .
H9 H 0.1739 -0.2145 1.3072 0.103 Uiso 1 1 calc R
H50 H 0.134(2) 0.2831(19) 0.386(4) 0.076(11) Uiso 1 1 d .
H51 H 0.1639(17) 0.3000(17) 0.257(3) 0.067(8) Uiso 1 1 d .

loop_
_atom_site_aniso_label
_atom_site_aniso_U_11
_atom_site_aniso_U_22
_atom_site_aniso_U_33
_atom_site_aniso_U_23
_atom_site_aniso_U_13
_atom_site_aniso_U_12
Cd1 0.03165(8) 0.03089(8) 0.02901(8) 0.00146(5) 0.00584(5) 0.00029(6)
O5 0.0426(9) 0.0524(9) 0.0451(9) 0.0051(8) 0.0133(7) 0.0174(7)
O3 0.0656(10) 0.0411(8) 0.0285(7) -0.0036(6) 0.0072(7) -0.0145(7)
N2 0.0383(9) 0.0384(9) 0.0322(8) -0.0017(7) -0.0008(7) 0.0063(7)
C23 0.0356(10) 0.0329(9) 0.0296(10) -0.0024(7) 0.0032(8) -0.0025(8)
O1 0.0509(9) 0.0519(9) 0.0420(8) 0.0020(7) 0.0172(7) 0.0015(7)
C15 0.0416(11) 0.0307(9) 0.0295(9) -0.0039(7) 0.0001(8) 0.0050(8)
O2 0.0506(9) 0.0456(8) 0.0392(8) 0.0005(6) 0.0095(7) -0.0163(7)
O4 0.0485(9) 0.0433(8) 0.0310(7) 0.0019(6) 0.0103(6) 0.0135(6)
C17 0.0366(11) 0.0303(9) 0.0351(10) -0.0020(8) -0.0012(8) 0.0008(8)
C22 0.0408(11) 0.0315(9) 0.0363(10) 0.0000(8) -0.0004(8) -0.0005(8)
C4 0.0443(12) 0.0414(11) 0.0393(11) 0.0002(9) 0.0106(9) -0.0105(9)
C1 0.0303(10) 0.0437(11) 0.0378(11) 0.0081(9) 0.0045(8) -0.0002(8)
C24 0.0468(13) 0.0480(12) 0.0356(11) -0.0045(9) 0.0093(9) -0.0176(10)
C16 0.0372(11) 0.0335(10) 0.0354(10) -0.0005(8) 0.0044(8) 0.0051(8)
C21 0.0466(13) 0.0484(13) 0.0578(14) 0.0194(11) -0.0027(11) 0.0007(10)
C20 0.0520(16) 0.0753(18) 0.081(2) 0.0443(15) 0.0080(14) -0.0042(13)
N1 0.0517(12) 0.0533(11) 0.0461(11) 0.0010(9) 0.0116(9) -0.0186(9)
C3 0.0428(12) 0.0433(11) 0.0440(12) 0.0020(9) 0.0072(10) -0.0103(9)
C5 0.0467(13) 0.0558(13) 0.0397(12) 0.0061(10) 0.0032(10) -0.0096(10)
C14 0.0475(12) 0.0486(12) 0.0295(10) 0.0069(9) 0.0061(9) 0.0119(9)
C7 0.0517(14) 0.0455(12) 0.0429(12) 0.0018(10) 0.0081(10) -0.0124(10)
C12 0.0426(12) 0.0412(11) 0.0422(11) 0.0005(9) 0.0079(9) -0.0101(9)
C18 0.0379(12) 0.0449(12) 0.0566(14) 0.0109(10) 0.0002(10) 0.0016(9)
C13 0.0415(12) 0.0482(12) 0.0316(10) -0.0018(9) 0.0068(9) 0.0089(9)
C8 0.078(2) 0.0706(18) 0.0611(17) 0.0245(14) 0.0049(15) -0.0179(15)
C6 0.0422(13) 0.0593(14) 0.0481(13) -0.0053(11) 0.0072(10) -0.0147(11)
C19 0.0416(14) 0.0723(17) 0.0828(19) 0.0339(15) 0.0125(13) -0.0020(12)
C2 0.0419(12) 0.0452(12) 0.0426(12) 0.0008(9) 0.0056(9) -0.0128(9)
C11 0.0492(14) 0.0633(16) 0.0649(16) 0.0116(13) -0.0005(12) -0.0135(12)
C10 0.0588(18) 0.092(2) 0.083(2) 0.0217(18) -0.0180(16) -0.0108(16)
C9 0.088(2) 0.092(2) 0.074(2) 0.0341(18) -0.0189(18) -0.0128(19)

loop_
_atom_type_symbol
_atom_type_description
_atom_type_scat_dispersion_real
_atom_type_scat_dispersion_imag
_atom_type_scat_source
C C 0.0033 0.0016 'International Tables Vol C Tables 4.2.6.8 and 6.1.1.4'
H H 0.0000 0.0000 'International Tables Vol C Tables 4.2.6.8 and 6.1.1.4'
N N 0.0061 0.0033 'International Tables Vol C Tables 4.2.6.8 and 6.1.1.4'
O O 0.0106 0.0060 'International Tables Vol C Tables 4.2.6.8 and 6.1.1.4'
Cd Cd -0.8075 1.2024 'International Tables Vol C Tables 4.2.6.8 and 6.1.1.4'

loop_
_geom_angle_atom_site_label_1
_geom_angle_atom_site_label_2
_geom_angle_atom_site_label_3
_geom_angle
_geom_angle_site_symmetry_1
O5 Cd1 O3 92.21(6) .
O5 Cd1 O2 87.03(6) .
O3 Cd1 O2 124.01(5) .
O5 Cd1 O4 81.10(6) .
O3 Cd1 O4 98.20(5) .
O2 Cd1 O4 136.58(5) .
O5 Cd1 N2 177.16(6) .
O3 Cd1 N2 87.13(6) .
O2 Cd1 N2 91.05(6) .
O4 Cd1 N2 101.73(5) .
O5 Cd1 O1 86.17(6) .
O3 Cd1 O1 176.39(5) .
O2 Cd1 O1 52.73(5) .
O4 Cd1 O1 84.75(5) .
N2 Cd1 O1 94.33(5) .
C23 O3 Cd1 107.50(12) .
C13 N2 C22 117.25(17) .
C13 N2 Cd1 112.88(13) .
C22 N2 Cd1 129.46(13) .
O4 C23 O3 122.82(17) 4_566
O4 C23 C24 121.07(17) 4_566
O3 C23 C24 116.04(16) .
C1 O1 Cd1 84.67(12) .
C14 C15 C17 116.91(18) .
C14 C15 C16 121.26(18) .
C17 C15 C16 121.62(17) .
C1 O2 Cd1 100.04(12) .
C23 O4 Cd1 144.82(13) 4_565
C18 C17 C22 118.16(18) .
C18 C17 C15 123.49(18) .
C22 C17 C15 118.34(18) .
N2 C22 C21 118.55(19) .
N2 C22 C17 122.14(17) .
C21 C22 C17 119.30(19) .
C5 C4 C12 118.21(18) .
C5 C4 C3 120.5(2) .
C12 C4 C3 121.27(19) .
O1 C1 O2 122.52(18) .
O1 C1 C2 119.39(19) .
O2 C1 C2 118.08(18) .
C16 C24 C23 125.58(18) 2_656
C24 C16 C15 125.11(18) 2_646
C20 C21 C22 120.4(2) .
C21 C20 C19 120.8(2) .
C6 N1 C7 118.06(18) .
C2 C3 C4 125.7(2) .
C4 C5 C6 120.2(2) .
C15 C14 C13 121.14(19) .
N1 C7 C12 122.4(2) .
N1 C7 C8 118.5(2) .
C12 C7 C8 119.2(2) .
C11 C12 C7 118.4(2) .
C11 C12 C4 123.97(19) .
C7 C12 C4 117.7(2) .
C19 C18 C17 120.9(2) .
N2 C13 C14 123.97(19) .
C9 C8 C7 120.7(3) .
N1 C6 C5 123.5(2) .
C18 C19 C20 120.3(2) .
C3 C2 C1 122.9(2) .
C10 C11 C12 120.6(2) .
C11 C10 C9 120.5(3) .
C8 C9 C10 120.7(3) .

loop_
_geom_bond_atom_site_label_1
_geom_bond_atom_site_label_2
_geom_bond_distance
_geom_bond_site_symmetry_2
Cd1 O5 2.2469(16) .
Cd1 O3 2.2621(14) .
Cd1 O2 2.2758(13) .
Cd1 O4 2.2858(13) .
Cd1 N2 2.3957(16) .
Cd1 O1 2.6170(15) .
O3 C23 1.259(2) .
N2 C13 1.311(3) .
N2 C22 1.378(3) .
C23 O4 1.247(2) 4_566
C23 C24 1.486(3) .
O1 C1 1.238(2) .
C15 C14 1.367(3) .
C15 C17 1.428(3) .
C15 C16 1.474(3) .
O2 C1 1.264(2) .
O4 C23 1.247(2) 4_565
C17 C18 1.416(3) .
C17 C22 1.423(3) .
C22 C21 1.409(3) .
C4 C5 1.363(3) .
C4 C12 1.423(3) .
C4 C3 1.475(3) .
C1 C2 1.494(3) .
C24 C16 1.313(3) 2_656
C16 C24 1.313(3) 2_646
C21 C20 1.357(4) .
C20 C19 1.399(4) .
N1 C6 1.305(3) .
N1 C7 1.372(3) .
C3 C2 1.310(3) .
C5 C6 1.405(3) .
C14 C13 1.394(3) .
C7 C12 1.415(3) .
C7 C8 1.417(3) .
C12 C11 1.413(3) .
C18 C19 1.360(3) .
C8 C9 1.345(4) .
C11 C10 1.364(4) .
C10 C9 1.398(4) .

loop_
_geom_torsion_atom_site_label_1
_geom_torsion_atom_site_label_2
_geom_torsion_atom_site_label_3
_geom_torsion_atom_site_label_4
_geom_torsion
_geom_torsion_site_symmetry_1
_geom_torsion_site_symmetry_4
O5 Cd1 O3 C23 105.00(14) . .
O2 Cd1 O3 C23 17.09(16) . .
O4 Cd1 O3 C23 -173.68(13) . .
N2 Cd1 O3 C23 -72.24(14) . .
O1 Cd1 O3 C23 41.8(9) . .
O5 Cd1 N2 C13 48.4(13) . .
O3 Cd1 N2 C13 124.98(14) . .
O2 Cd1 N2 C13 0.98(14) . .
O4 Cd1 N2 C13 -137.24(14) . .
O1 Cd1 N2 C13 -51.72(14) . .
O5 Cd1 N2 C22 -139.2(12) . .
O3 Cd1 N2 C22 -62.64(16) . .
O2 Cd1 N2 C22 173.36(16) . .
O4 Cd1 N2 C22 35.14(17) . .
O1 Cd1 N2 C22 120.67(16) . .
Cd1 O3 C23 O4 -11.4(2) . 4_566
Cd1 O3 C23 C24 165.41(15) . .
O5 Cd1 O1 C1 -88.03(13) . .
O3 Cd1 O1 C1 -24.6(9) . .
O2 Cd1 O1 C1 1.15(12) . .
O4 Cd1 O1 C1 -169.43(12) . .
N2 Cd1 O1 C1 89.16(12) . .
O5 Cd1 O2 C1 86.31(13) . .
O3 Cd1 O2 C1 176.97(12) . .
O4 Cd1 O2 C1 12.59(16) . .
N2 Cd1 O2 C1 -95.78(13) . .
O1 Cd1 O2 C1 -1.14(12) . .
O5 Cd1 O4 C23 -156.9(2) . 4_565
O3 Cd1 O4 C23 112.1(2) . 4_565
O2 Cd1 O4 C23 -80.9(3) . 4_565
N2 Cd1 O4 C23 23.4(2) . 4_565
O1 Cd1 O4 C23 -70.0(2) . 4_565
C14 C15 C17 C18 177.7(2) . .
C16 C15 C17 C18 -7.5(3) . .
C14 C15 C17 C22 -3.7(3) . .
C16 C15 C17 C22 171.04(17) . .
C13 N2 C22 C21 -177.2(2) . .
Cd1 N2 C22 C21 10.7(3) . .
C13 N2 C22 C17 4.2(3) . .
Cd1 N2 C22 C17 -167.92(14) . .
C18 C17 C22 N2 178.35(18) . .
C15 C17 C22 N2 -0.3(3) . .
C18 C17 C22 C21 -0.2(3) . .
C15 C17 C22 C21 -178.91(19) . .
Cd1 O1 C1 O2 -1.9(2) . .
Cd1 O1 C1 C2 179.65(18) . .
Cd1 O2 C1 O1 2.3(2) . .
Cd1 O2 C1 C2 -179.31(16) . .
O4 C23 C24 C16 -30.3(3) 4_566 2_656
O3 C23 C24 C16 152.8(2) . 2_656
C14 C15 C16 C24 -9.0(3) . 2_646
C17 C15 C16 C24 176.4(2) . 2_646
N2 C22 C21 C20 -178.1(2) . .
C17 C22 C21 C20 0.6(4) . .
C22 C21 C20 C19 -0.3(4) . .
C5 C4 C3 C2 -47.0(3) . .
C12 C4 C3 C2 135.6(2) . .
C12 C4 C5 C6 0.7(3) . .
C3 C4 C5 C6 -176.9(2) . .
C17 C15 C14 C13 4.1(3) . .
C16 C15 C14 C13 -170.75(19) . .
C6 N1 C7 C12 0.3(3) . .
C6 N1 C7 C8 179.5(2) . .
N1 C7 C12 C11 179.9(2) . .
C8 C7 C12 C11 0.7(3) . .
N1 C7 C12 C4 0.3(3) . .
C8 C7 C12 C4 -178.8(2) . .
C5 C4 C12 C11 179.7(2) . .
C3 C4 C12 C11 -2.8(3) . .
C5 C4 C12 C7 -0.8(3) . .
C3 C4 C12 C7 176.7(2) . .
C22 C17 C18 C19 -0.4(3) . .
C15 C17 C18 C19 178.2(2) . .
C22 N2 C13 C14 -4.1(3) . .
Cd1 N2 C13 C14 169.33(17) . .
C15 C14 C13 N2 -0.1(3) . .
N1 C7 C8 C9 -179.2(3) . .
C12 C7 C8 C9 0.0(4) . .
C7 N1 C6 C5 -0.5(3) . .
C4 C5 C6 N1 0.0(4) . .
C17 C18 C19 C20 0.7(4) . .
C21 C20 C19 C18 -0.4(5) . .
C4 C3 C2 C1 179.2(2) . .
O1 C1 C2 C3 155.6(2) . .
O2 C1 C2 C3 -22.9(3) . .
C7 C12 C11 C10 -0.6(4) . .
C4 C12 C11 C10 178.9(3) . .
C12 C11 C10 C9 -0.3(5) . .
C7 C8 C9 C10 -0.9(5) . .
C11 C10 C9 C8 1.1(6) . .
